data_2226282
loop_
_publ_author_name
'Goh, Jia Hao'
'Fun, Hoong-Kun'
Nithinchandra
'Kalluraya, B.'

_publ_section_title
;
 3-(2,3-Dimethyl-5-oxo-1-phenyl-2,5-dihydro-1<i>H</i>-pyrazol-4-yl)sydnone
;
_journal_coeditor_code SJ2767
_journal_issue 6
_journal_name_full 'Acta Crystallographica Section E'
_journal_page_first o1251
_journal_page_last o1252
_journal_paper_doi 10.1107/S1600536810015667
_journal_volume 66
_journal_year 2010
_chemical_formula_iupac 'C13 H12 N4 O3'
_chemical_formula_moiety 'C13 H12 N4 O3'
_chemical_formula_sum 'C13 H12 N4 O3'
_chemical_formula_weight 272.27
_chemical_name_common
;
3-(2,3-Dimethyl-5-oxo-1-phenyl-2,5-dihydro-1<i>H</i>-pyrazol-4-yl)sydnone
;
_chemical_name_systematic
;
3-(2,3-dimethyl-5-oxo-1-phenyl-2,5-dihydro-1<i>H</i>-pyrazol-4-yl)-1,2,3-
oxadiazol-3-ium-5-olate
;
_space_group_IT_number 14
_symmetry_cell_setting monoclinic
_symmetry_space_group_name_Hall '-P 2ybc'
_symmetry_space_group_name_H-M 'P 1 21/c 1'
_atom_sites_solution_hydrogens geom
_atom_sites_solution_primary direct
_atom_sites_solution_secondary difmap
_audit_creation_method SHELXL-97
_cell_angle_alpha 90.00
_cell_angle_beta 93.9820(10)
_cell_angle_gamma 90.00
_cell_formula_units_Z 4
_cell_length_a 10.6525(3)
_cell_length_b 7.3014(3)
_cell_length_c 15.6828(4)
_cell_measurement_reflns_used 9368
_cell_measurement_temperature 100.00(10)
_cell_measurement_theta_max 37.35
_cell_measurement_theta_min 3.08
_cell_volume 1216.83(7)
_computing_cell_refinement 'SAINT (Bruker, 2009)'
_computing_data_collection 'APEX2 (Bruker, 2009)'
_computing_data_reduction 'SAINT (Bruker, 2009)'
_computing_molecular_graphics 'SHELXTL (Sheldrick, 2008)'
_computing_publication_material
;
SHELXTL (Sheldrick, 2008) and PLATON (Spek, 2009)
;
_computing_structure_refinement 'SHELXTL (Sheldrick, 2008)'
_computing_structure_solution 'SHELXTL (Sheldrick, 2008)'
_diffrn_ambient_temperature 100.00(10)
_diffrn_measured_fraction_theta_full 0.994
_diffrn_measured_fraction_theta_max 0.994
_diffrn_measurement_device_type
;
Bruker APEXII DUO CCD area-detector diffractometer
;
_diffrn_measurement_method '\f and \w scans'
_diffrn_radiation_monochromator graphite
_diffrn_radiation_source 'fine-focus sealed tube'
_diffrn_radiation_type MoK\a
_diffrn_radiation_wavelength 0.71073
_diffrn_reflns_av_R_equivalents 0.0479
_diffrn_reflns_av_sigmaI/netI 0.0337
_diffrn_reflns_limit_h_max 18
_diffrn_reflns_limit_h_min -18
_diffrn_reflns_limit_k_max 12
_diffrn_reflns_limit_k_min -12
_diffrn_reflns_limit_l_max 26
_diffrn_reflns_limit_l_min -26
_diffrn_reflns_number 44010
_diffrn_reflns_theta_full 37.61
_diffrn_reflns_theta_max 37.61
_diffrn_reflns_theta_min 1.92
_diffrn_standards_number 0
_exptl_absorpt_coefficient_mu 0.109
_exptl_absorpt_correction_T_max 0.9918
_exptl_absorpt_correction_T_min 0.9413
_exptl_absorpt_correction_type multi-scan
_exptl_absorpt_process_details '(<i>SADABS</i>; Bruker, 2009)'
_exptl_crystal_colour brown
_exptl_crystal_density_diffrn 1.486
_exptl_crystal_density_method 'not measured'
_exptl_crystal_description block
_exptl_crystal_F_000 568
_exptl_crystal_size_max 0.56
_exptl_crystal_size_mid 0.165
_exptl_crystal_size_min 0.075
_refine_diff_density_max 0.554
_refine_diff_density_min -0.408
_refine_ls_extinction_method none
_refine_ls_goodness_of_fit_ref 1.044
_refine_ls_hydrogen_treatment refall
_refine_ls_matrix_type full
_refine_ls_number_parameters 229
_refine_ls_number_reflns 6426
_refine_ls_number_restraints 0
_refine_ls_restrained_S_all 1.044
_refine_ls_R_factor_all 0.0618
_refine_ls_R_factor_gt 0.0419
_refine_ls_shift/su_max 0.001
_refine_ls_shift/su_mean 0.000
_refine_ls_structure_factor_coef Fsqd
_refine_ls_weighting_details 'calc w=1/[\s^2^(Fo^2^)+(0.0663P)^2^+0.1919P] where P=(Fo^2^+2Fc^2^)/3'
_refine_ls_weighting_scheme calc
_refine_ls_wR_factor_gt 0.1122
_refine_ls_wR_factor_ref 0.1248
_reflns_number_gt 4895
_reflns_number_total 6426
_reflns_threshold_expression I>2\s(I)
_cod_data_source_file sj2767.cif
_cod_data_source_block I
_cod_original_sg_symbol_H-M 'P 21/c'
_cod_database_code 2226282
_cod_database_fobs_code 2226282

loop_
_symmetry_equiv_pos_as_xyz
'x, y, z'
'-x, y+1/2, -z+1/2'
'-x, -y, -z'
'x, -y-1/2, z-1/2'

loop_
_atom_site_type_symbol
_atom_site_label
_atom_site_fract_x
_atom_site_fract_y
_atom_site_fract_z
_atom_site_U_iso_or_equiv
_atom_site_adp_type
_atom_site_calc_flag
_atom_site_refinement_flags
_atom_site_occupancy
_atom_site_disorder_assembly
_atom_site_disorder_group
O O1 0.93586(5) 1.20867(9) 0.00540(4) 0.02015(12) Uani d . 1 . .
O O2 0.51808(5) 1.07724(9) 0.11293(4) 0.01697(11) Uani d . 1 . .
O O3 0.83681(6) 1.19975(11) -0.12824(4) 0.02477(14) Uani d . 1 . .
N N1 0.59770(5) 0.96695(9) 0.24595(4) 0.01428(11) Uani d . 1 . .
N N2 0.71755(6) 0.94159(9) 0.28563(4) 0.01458(11) Uani d . 1 . .
N N3 0.79599(6) 1.09624(9) 0.08032(4) 0.01374(11) Uani d . 1 . .
N N4 0.91049(6) 1.16505(11) 0.08800(4) 0.01949(13) Uani d . 1 . .
C C1 0.37495(7) 0.95237(11) 0.26642(5) 0.01608(13) Uani d . 1 . .
C C2 0.27426(7) 0.99016(12) 0.31562(6) 0.01978(14) Uani d . 1 . .
C C3 0.29319(8) 1.07726(13) 0.39442(6) 0.02155(15) Uani d . 1 . .
C C4 0.41384(8) 1.12975(12) 0.42404(5) 0.01955(14) Uani d . 1 . .
C C5 0.51539(7) 1.09504(11) 0.37507(5) 0.01622(13) Uani d . 1 . .
C C6 0.49514(6) 1.00508(10) 0.29691(4) 0.01404(12) Uani d . 1 . .
C C7 0.80407(6) 0.97734(10) 0.22937(5) 0.01404(12) Uani d . 1 . .
C C8 0.74125(6) 1.03529(10) 0.15426(4) 0.01342(12) Uani d . 1 . .
C C9 0.60776(6) 1.03268(10) 0.16264(4) 0.01363(12) Uani d . 1 . .
C C10 0.83202(7) 1.16748(12) -0.05217(5) 0.01728(13) Uani d . 1 . .
C C11 0.74198(7) 1.09301(11) -0.00008(5) 0.01608(13) Uani d . 1 . .
C C12 0.73637(7) 0.82345(12) 0.36075(5) 0.01818(14) Uani d . 1 . .
C C13 0.93987(7) 0.94884(12) 0.25274(5) 0.01862(14) Uani d . 1 . .
H H1A 0.3617(12) 0.8870(19) 0.2119(9) 0.023(3) Uiso d . 1 . .
H H2A 0.1903(13) 0.953(2) 0.2965(9) 0.030(3) Uiso d . 1 . .
H H3A 0.2226(13) 1.100(2) 0.4312(9) 0.031(3) Uiso d . 1 . .
H H4A 0.4263(14) 1.193(2) 0.4800(10) 0.035(4) Uiso d . 1 . .
H H5A 0.5999(12) 1.134(2) 0.3956(8) 0.026(3) Uiso d . 1 . .
H H11A 0.6593(12) 1.0502(18) -0.0133(9) 0.023(3) Uiso d . 1 . .
H H13A 0.9830(14) 0.939(2) 0.2013(9) 0.033(4) Uiso d . 1 . .
H H13B 0.9704(14) 1.055(2) 0.2880(10) 0.040(4) Uiso d . 1 . .
H H13C 0.9524(14) 0.841(2) 0.2879(10) 0.036(4) Uiso d . 1 . .
H H12A 0.7723(15) 0.894(2) 0.4061(10) 0.040(4) Uiso d . 1 . .
H H12B 0.6549(12) 0.7786(18) 0.3781(8) 0.024(3) Uiso d . 1 . .
H H12C 0.7870(14) 0.718(2) 0.3489(9) 0.033(4) Uiso d . 1 . .

loop_
_atom_site_aniso_label
_atom_site_aniso_U_11
_atom_site_aniso_U_22
_atom_site_aniso_U_33
_atom_site_aniso_U_12
_atom_site_aniso_U_13
_atom_site_aniso_U_23
O1 0.0160(2) 0.0304(3) 0.0140(2) -0.0050(2) 0.00113(18) 0.0030(2)
O2 0.0129(2) 0.0238(3) 0.0137(2) 0.00159(19) -0.00223(17) -0.00001(19)
O3 0.0216(3) 0.0389(4) 0.0139(2) -0.0011(2) 0.0019(2) 0.0053(2)
N1 0.0093(2) 0.0214(3) 0.0119(2) 0.00001(19) -0.00034(18) 0.0004(2)
N2 0.0103(2) 0.0204(3) 0.0128(2) 0.00010(19) -0.00083(18) 0.0023(2)
N3 0.0120(2) 0.0165(3) 0.0126(2) -0.00043(19) 0.00062(18) -0.00050(19)
N4 0.0159(3) 0.0288(4) 0.0138(3) -0.0064(2) 0.0007(2) 0.0014(2)
C1 0.0118(3) 0.0194(3) 0.0169(3) 0.0000(2) 0.0002(2) 0.0015(2)
C2 0.0124(3) 0.0245(4) 0.0227(3) 0.0014(2) 0.0026(2) 0.0057(3)
C3 0.0192(3) 0.0260(4) 0.0202(3) 0.0055(3) 0.0071(3) 0.0056(3)
C4 0.0232(3) 0.0210(3) 0.0150(3) 0.0042(3) 0.0047(3) 0.0022(3)
C5 0.0169(3) 0.0183(3) 0.0134(3) -0.0001(2) 0.0008(2) 0.0002(2)
C6 0.0119(3) 0.0171(3) 0.0132(3) 0.0001(2) 0.0016(2) 0.0007(2)
C7 0.0114(2) 0.0171(3) 0.0136(3) 0.0003(2) 0.0006(2) 0.0003(2)
C8 0.0116(2) 0.0170(3) 0.0116(3) -0.0001(2) 0.0009(2) 0.0005(2)
C9 0.0124(3) 0.0165(3) 0.0119(3) -0.0003(2) 0.0002(2) -0.0008(2)
C10 0.0145(3) 0.0229(3) 0.0144(3) 0.0006(2) 0.0006(2) 0.0010(2)
C11 0.0137(3) 0.0219(3) 0.0125(3) -0.0006(2) -0.0003(2) 0.0008(2)
C12 0.0169(3) 0.0237(4) 0.0138(3) -0.0005(3) -0.0008(2) 0.0042(3)
C13 0.0115(3) 0.0256(4) 0.0186(3) 0.0024(2) -0.0004(2) 0.0030(3)

loop_
_atom_type_symbol
_atom_type_description
_atom_type_scat_dispersion_real
_atom_type_scat_dispersion_imag
_atom_type_scat_source
C C 0.0033 0.0016 'International Tables Vol C Tables 4.2.6.8 and 6.1.1.4'
H H 0.0000 0.0000 'International Tables Vol C Tables 4.2.6.8 and 6.1.1.4'
N N 0.0061 0.0033 'International Tables Vol C Tables 4.2.6.8 and 6.1.1.4'
O O 0.0106 0.0060 'International Tables Vol C Tables 4.2.6.8 and 6.1.1.4'

loop_
_geom_angle_atom_site_label_1
_geom_angle_atom_site_label_2
_geom_angle_atom_site_label_3
_geom_angle_site_symmetry_1
_geom_angle_site_symmetry_3
_geom_angle
_geom_angle_publ_flag
N4 O1 C10 . . 110.85(6) ?
N2 N1 C9 . . 109.54(5) ?
N2 N1 C6 . . 119.34(6) ?
C9 N1 C6 . . 124.51(6) ?
C7 N2 N1 . . 109.25(6) ?
C7 N2 C12 . . 125.52(6) ?
N1 N2 C12 . . 120.54(6) ?
N4 N3 C11 . . 115.11(6) ?
N4 N3 C8 . . 118.67(6) ?
C11 N3 C8 . . 126.22(6) ?
N3 N4 O1 . . 104.05(6) ?
C6 C1 C2 . . 118.78(7) ?
C6 C1 H1A . . 120.5(8) ?
C2 C1 H1A . . 120.7(8) ?
C1 C2 C3 . . 120.87(7) ?
C1 C2 H2A . . 120.5(9) ?
C3 C2 H2A . . 118.6(9) ?
C4 C3 C2 . . 119.75(7) ?
C4 C3 H3A . . 118.7(8) ?
C2 C3 H3A . . 121.6(9) ?
C3 C4 C5 . . 120.08(8) ?
C3 C4 H4A . . 119.2(9) ?
C5 C4 H4A . . 120.7(9) ?
C4 C5 C6 . . 119.46(7) ?
C4 C5 H5A . . 119.9(8) ?
C6 C5 H5A . . 120.7(8) ?
C1 C6 C5 . . 121.04(7) ?
C1 C6 N1 . . 118.48(7) ?
C5 C6 N1 . . 120.48(6) ?
N2 C7 C8 . . 107.80(6) ?
N2 C7 C13 . . 120.80(7) ?
C8 C7 C13 . . 131.39(7) ?
C7 C8 N3 . . 126.63(6) ?
C7 C8 C9 . . 110.00(6) ?
N3 C8 C9 . . 123.32(6) ?
O2 C9 N1 . . 124.94(6) ?
O2 C9 C8 . . 131.77(7) ?
N1 C9 C8 . . 103.28(6) ?
O3 C10 O1 . . 120.01(7) ?
O3 C10 C11 . . 135.75(7) ?
O1 C10 C11 . . 104.24(6) ?
N3 C11 C10 . . 105.74(6) ?
N3 C11 H11A . . 122.8(8) ?
C10 C11 H11A . . 131.5(8) ?
N2 C12 H12A . . 108.2(10) ?
N2 C12 H12B . . 110.2(8) ?
H12A C12 H12B . . 107.1(12) ?
N2 C12 H12C . . 111.3(9) ?
H12A C12 H12C . . 112.3(13) ?
H12B C12 H12C . . 107.6(12) ?
C7 C13 H13A . . 108.6(9) ?
C7 C13 H13B . . 107.8(9) ?
H13A C13 H13B . . 111.8(12) ?
C7 C13 H13C . . 110.5(9) ?
H13A C13 H13C . . 111.3(13) ?
H13B C13 H13C . . 106.8(13) ?

loop_
_geom_bond_atom_site_label_1
_geom_bond_atom_site_label_2
_geom_bond_site_symmetry_2
_geom_bond_distance
_geom_bond_publ_flag
O1 N4 . 1.3789(9) ?
O1 C10 . 1.4108(10) ?
O2 C9 . 1.2340(9) ?
O3 C10 . 1.2205(9) ?
N1 N2 . 1.3933(8) ?
N1 C9 . 1.4030(9) ?
N1 C6 . 1.4252(9) ?
N2 C7 . 1.3450(9) ?
N2 C12 . 1.4626(10) ?
N3 N4 . 1.3169(9) ?
N3 C11 . 1.3494(10) ?
N3 C8 . 1.4060(9) ?
C1 C6 . 1.3896(10) ?
C1 C2 . 1.3916(11) ?
C1 H1A . 0.981(13) ?
C2 C3 . 1.3920(13) ?
C2 H2A . 0.962(15) ?
C3 C4 . 1.3898(13) ?
C3 H3A . 0.993(14) ?
C4 C5 . 1.3926(11) ?
C4 H4A . 0.992(15) ?
C5 C6 . 1.3941(10) ?
C5 H5A . 0.978(13) ?
C7 C8 . 1.3801(10) ?
C7 C13 . 1.4821(10) ?
C8 C9 . 1.4373(10) ?
C10 C11 . 1.4113(10) ?
C11 H11A . 0.944(13) ?
C12 H12A . 0.939(16) ?
C12 H12B . 0.984(13) ?
C12 H12C . 0.964(15) ?
C13 H13A . 0.958(15) ?
C13 H13B . 0.993(16) ?
C13 H13C . 0.962(16) ?

loop_
_geom_hbond_atom_site_label_D
_geom_hbond_atom_site_label_H
_geom_hbond_atom_site_label_A
_geom_hbond_site_symmetry_A
_geom_hbond_distance_DH
_geom_hbond_distance_HA
_geom_hbond_distance_DA
_geom_hbond_angle_DHA
_geom_hbond_publ_flag
C1 H1A O3 3_675 0.981(14) 2.492(13) 3.2155(10) 130.4(10) yes
C11 H11A O2 3_675 0.944(13) 2.543(13) 3.4163(10) 153.9(11) yes
C12 H12B O2 2_645 0.984(13) 2.369(13) 3.3022(10) 158.1(11) yes
C13 H13A O3 3_775 0.958(14) 2.516(15) 3.3606(10) 147.0(12) yes

loop_
_geom_torsion_atom_site_label_1
_geom_torsion_atom_site_label_2
_geom_torsion_atom_site_label_3
_geom_torsion_atom_site_label_4
_geom_torsion_site_symmetry_1
_geom_torsion_site_symmetry_2
_geom_torsion_site_symmetry_3
_geom_torsion_site_symmetry_4
_geom_torsion
_geom_torsion_publ_flag
C9 N1 N2 C7 . . . . -3.85(9) ?
C6 N1 N2 C7 . . . . -156.60(7) ?
C9 N1 N2 C12 . . . . -160.86(7) ?
C6 N1 N2 C12 . . . . 46.38(10) ?
C11 N3 N4 O1 . . . . -1.06(9) ?
C8 N3 N4 O1 . . . . 179.40(6) ?
C10 O1 N4 N3 . . . . 1.21(9) ?
C6 C1 C2 C3 . . . . -0.73(12) ?
C1 C2 C3 C4 . . . . 0.93(13) ?
C2 C3 C4 C5 . . . . -0.10(13) ?
C3 C4 C5 C6 . . . . -0.92(12) ?
C2 C1 C6 C5 . . . . -0.31(12) ?
C2 C1 C6 N1 . . . . -179.62(7) ?
C4 C5 C6 C1 . . . . 1.14(12) ?
C4 C5 C6 N1 . . . . -179.58(7) ?
N2 N1 C6 C1 . . . . -152.08(7) ?
C9 N1 C6 C1 . . . . 59.49(10) ?
N2 N1 C6 C5 . . . . 28.61(11) ?
C9 N1 C6 C5 . . . . -119.82(8) ?
N1 N2 C7 C8 . . . . 3.07(9) ?
C12 N2 C7 C8 . . . . 158.67(7) ?
N1 N2 C7 C13 . . . . -175.74(7) ?
C12 N2 C7 C13 . . . . -20.15(12) ?
N2 C7 C8 N3 . . . . 176.29(7) ?
C13 C7 C8 N3 . . . . -5.07(14) ?
N2 C7 C8 C9 . . . . -1.23(9) ?
C13 C7 C8 C9 . . . . 177.42(8) ?
N4 N3 C8 C7 . . . . -24.91(12) ?
C11 N3 C8 C7 . . . . 155.61(8) ?
N4 N3 C8 C9 . . . . 152.29(8) ?
C11 N3 C8 C9 . . . . -27.19(12) ?
N2 N1 C9 O2 . . . . -176.15(7) ?
C6 N1 C9 O2 . . . . -25.12(12) ?
N2 N1 C9 C8 . . . . 2.90(8) ?
C6 N1 C9 C8 . . . . 153.93(7) ?
C7 C8 C9 O2 . . . . 177.90(8) ?
N3 C8 C9 O2 . . . . 0.29(13) ?
C7 C8 C9 N1 . . . . -1.05(8) ?
N3 C8 C9 N1 . . . . -178.67(7) ?
N4 O1 C10 O3 . . . . 178.89(8) ?
N4 O1 C10 C11 . . . . -0.94(9) ?
N4 N3 C11 C10 . . . . 0.50(10) ?
C8 N3 C11 C10 . . . . 180.00(7) ?
O3 C10 C11 N3 . . . . -179.50(10) ?
O1 C10 C11 N3 . . . . 0.29(9) ?

loop_
_cod_related_entry_id
_cod_related_entry_database
_cod_related_entry_code
1 ChemSpider 21270239
